data_7004457
loop_
_publ_author_name
'Salomon, Marcel Ahijado'
'Braun, Thomas'
'Krossing, Ingo'

_publ_section_title
;
 Iridium derivatives of fluorinated aromatics by C--H activation:
 isolation of classical and non-classical hydrides
;
_journal_issue 38
_journal_name_full 'Dalton Transactions'
_journal_page_first 5197
_journal_page_last 5206
_journal_paper_doi 10.1039/B807077F
_journal_year 2008
_chemical_formula_moiety 'C25 H47 F2 Ir O P2'
_chemical_formula_sum 'C25 H47 F2 Ir O P2'
_chemical_formula_weight 655.77
_chemical_name_systematic ?
_space_group_IT_number 14
_symmetry_cell_setting monoclinic
_symmetry_space_group_name_Hall '-P 2ybc'
_symmetry_space_group_name_H-M 'P 1 21/c 1'
_atom_sites_solution_hydrogens geom
_atom_sites_solution_primary direct
_atom_sites_solution_secondary difmap
_audit_creation_method SHELXL-97
_cell_angle_alpha 90.000(5)
_cell_angle_beta 92.181(6)
_cell_angle_gamma 90.000(4)
_cell_formula_units_Z 4
_cell_length_a 13.0680(6)
_cell_length_b 12.7220(9)
_cell_length_c 16.8010(13)
_cell_measurement_reflns_used 184
_cell_measurement_temperature 100(2)
_cell_measurement_theta_max 20.940
_cell_measurement_theta_min 3.684
_cell_volume 2791.2(3)
_computing_cell_refinement 'Dirax/lsq (Duisenberg & Schreurs, 1989-2000)'
_computing_data_collection KappaCCD
_computing_data_reduction 'EVALCCD (Duisenberg,1998,Thesis.Utrecht University.'
_computing_molecular_graphics 'SHELXTL-PLUS (1990)'
_computing_publication_material 'SHELXL-97 (Sheldrick, 1997)'
_computing_structure_refinement 'SHELXL-97 (Sheldrick, 1997)'
_computing_structure_solution 'SHELXS-97 (Sheldrick, 1990)'
_diffrn_ambient_temperature 100(2)
_diffrn_measured_fraction_theta_full 0.991
_diffrn_measured_fraction_theta_max 0.991
_diffrn_measurement_device_type 'Kappa CCD'
_diffrn_measurement_method CCD
_diffrn_radiation_monochromator graphite
_diffrn_radiation_source 'fine-focus sealed tube'
_diffrn_radiation_type MoK\a
_diffrn_radiation_wavelength 0.71073
_diffrn_reflns_av_R_equivalents 0.0316
_diffrn_reflns_av_sigmaI/netI 0.0227
_diffrn_reflns_limit_h_max 18
_diffrn_reflns_limit_h_min -18
_diffrn_reflns_limit_k_max 17
_diffrn_reflns_limit_k_min -17
_diffrn_reflns_limit_l_max 23
_diffrn_reflns_limit_l_min -23
_diffrn_reflns_number 54355
_diffrn_reflns_theta_full 30.00
_diffrn_reflns_theta_max 30.00
_diffrn_reflns_theta_min 3.20
_exptl_absorpt_coefficient_mu 4.926
_exptl_absorpt_correction_T_max 1
_exptl_absorpt_correction_T_min 0.690969
_exptl_absorpt_correction_type multi-scan
_exptl_absorpt_process_details 'sadabs bruker nonius ccd v2.10'
_exptl_crystal_colour Colourless
_exptl_crystal_density_diffrn 1.561
_exptl_crystal_density_method 'not measured'
_exptl_crystal_description block
_exptl_crystal_F_000 1320
_exptl_crystal_size_max 0.32
_exptl_crystal_size_mid 0.25
_exptl_crystal_size_min 0.16
_refine_diff_density_max 1.927
_refine_diff_density_min -0.933
_refine_diff_density_rms 0.108
_refine_ls_extinction_method none
_refine_ls_goodness_of_fit_ref 1.097
_refine_ls_hydrogen_treatment mixed
_refine_ls_matrix_type full
_refine_ls_number_parameters 300
_refine_ls_number_reflns 8070
_refine_ls_number_restraints 0
_refine_ls_restrained_S_all 1.097
_refine_ls_R_factor_all 0.0311
_refine_ls_R_factor_gt 0.0181
_refine_ls_shift/su_max 0.004
_refine_ls_shift/su_mean 0.000
_refine_ls_structure_factor_coef Fsqd
_refine_ls_weighting_details 'calc w=1/[\s^2^(Fo^2^)+(0.0008P)^2^+3.4788P] where P=(Fo^2^+2Fc^2^)/3'
_refine_ls_weighting_scheme calc
_refine_ls_wR_factor_gt 0.0316
_refine_ls_wR_factor_ref 0.0358
_reflns_number_gt 6748
_reflns_number_total 8070
_reflns_threshold_expression >2sigma(I)
_cod_data_source_file B807077F.txt
_cod_data_source_block complex9
_cod_depositor_comments
;
The following automatic conversions were performed:
'_symmetry_cell_setting' value 'Monoclinic' changed to 'monoclinic'
according to '/home/saulius/struct/CIF-dictionaries/cif_core.dic'
dictionary named 'cif_core.dic' version 2.4.1 from 2010-06-29.

Automatic conversion script
Id: cif_fix_enum 1527 2010-12-29 10:47:43Z saulius 
;
_cod_original_sg_symbol_H-M 'P 21/c'
_cod_database_code 7004457

loop_
_symmetry_equiv_pos_as_xyz
'x, y, z'
'-x, y+1/2, -z+1/2'
'-x, -y, -z'
'x, -y-1/2, z-1/2'

loop_
_atom_site_label
_atom_site_type_symbol
_atom_site_fract_x
_atom_site_fract_y
_atom_site_fract_z
_atom_site_U_iso_or_equiv
_atom_site_adp_type
_atom_site_occupancy
_atom_site_symmetry_multiplicity
_atom_site_calc_flag
_atom_site_refinement_flags
_atom_site_disorder_assembly
_atom_site_disorder_group
Ir1 Ir 0.770964(5) 0.055653(6) 0.187354(4) 0.01100(2) Uani 1 1 d . . .
P1 P 0.76206(4) -0.11899(4) 0.14517(3) 0.01363(10) Uani 1 1 d . . .
P2 P 0.74995(4) 0.23736(4) 0.19664(3) 0.01201(9) Uani 1 1 d . . .
F1 F 0.89674(10) 0.01752(11) 0.36111(7) 0.0259(3) Uani 1 1 d . . .
F2 F 0.54614(9) 0.02015(11) 0.27452(8) 0.0276(3) Uani 1 1 d . . .
O1 O 1.00371(11) 0.05919(14) 0.21170(10) 0.0288(4) Uani 1 1 d . . .
C1 C 0.88667(15) -0.16852(17) 0.11023(12) 0.0174(4) Uani 1 1 d . . .
H1 H 0.9347 -0.1673 0.1580 0.021 Uiso 1 1 calc R . .
C2 C 0.93586(17) -0.09762(18) 0.04798(13) 0.0222(4) Uani 1 1 d . . .
H2A H 1.0091 -0.1136 0.0461 0.033 Uiso 1 1 calc R . .
H2B H 0.9269 -0.0237 0.0627 0.033 Uiso 1 1 calc R . .
H2C H 0.9029 -0.1104 -0.0045 0.033 Uiso 1 1 calc R . .
C3 C 0.88608(18) -0.28233(18) 0.08064(15) 0.0275(5) Uani 1 1 d . . .
H3A H 0.8378 -0.2891 0.0349 0.041 Uiso 1 1 calc R . .
H3B H 0.8652 -0.3291 0.1235 0.041 Uiso 1 1 calc R . .
H3C H 0.9549 -0.3017 0.0647 0.041 Uiso 1 1 calc R . .
C4 C 0.66480(17) -0.14569(18) 0.06448(14) 0.0237(5) Uani 1 1 d . . .
H4 H 0.6667 -0.2228 0.0532 0.028 Uiso 1 1 calc R . .
C5 C 0.6839(2) -0.0887(2) -0.01368(15) 0.0346(6) Uani 1 1 d . . .
H5A H 0.6266 -0.1019 -0.0517 0.052 Uiso 1 1 calc R . .
H5B H 0.7475 -0.1146 -0.0357 0.052 Uiso 1 1 calc R . .
H5C H 0.6898 -0.0130 -0.0037 0.052 Uiso 1 1 calc R . .
C6 C 0.55672(17) -0.1198(2) 0.09229(17) 0.0339(6) Uani 1 1 d . . .
H6A H 0.5481 -0.0434 0.0948 0.051 Uiso 1 1 calc R . .
H6B H 0.5478 -0.1501 0.1452 0.051 Uiso 1 1 calc R . .
H6C H 0.5055 -0.1495 0.0546 0.051 Uiso 1 1 calc R . .
C7 C 0.72671(17) -0.21221(17) 0.22558(14) 0.0223(5) Uani 1 1 d . . .
H7 H 0.6746 -0.1743 0.2568 0.027 Uiso 1 1 calc R . .
C8 C 0.81805(19) -0.2307(2) 0.28423(14) 0.0305(6) Uani 1 1 d . . .
H8A H 0.7933 -0.2583 0.3344 0.046 Uiso 1 1 calc R . .
H8B H 0.8540 -0.1641 0.2943 0.046 Uiso 1 1 calc R . .
H8C H 0.8651 -0.2815 0.2614 0.046 Uiso 1 1 calc R . .
C9 C 0.6762(2) -0.31753(19) 0.20124(18) 0.0349(6) Uani 1 1 d . . .
H9A H 0.7251 -0.3604 0.1726 0.052 Uiso 1 1 calc R . .
H9B H 0.6156 -0.3040 0.1666 0.052 Uiso 1 1 calc R . .
H9C H 0.6558 -0.3551 0.2490 0.052 Uiso 1 1 calc R . .
C10 C 0.72885(16) 0.28503(17) 0.29974(12) 0.0176(4) Uani 1 1 d . . .
H10 H 0.6807 0.2335 0.3232 0.021 Uiso 1 1 calc R . .
C11 C 0.68005(18) 0.39338(19) 0.31097(14) 0.0256(5) Uani 1 1 d . . .
H11A H 0.6594 0.4008 0.3662 0.038 Uiso 1 1 calc R . .
H11B H 0.6198 0.4003 0.2749 0.038 Uiso 1 1 calc R . .
H11C H 0.7298 0.4483 0.2991 0.038 Uiso 1 1 calc R . .
C12 C 0.82825(17) 0.27784(19) 0.35130(12) 0.0233(5) Uani 1 1 d . . .
H12A H 0.8740 0.3355 0.3376 0.035 Uiso 1 1 calc R . .
H12B H 0.8619 0.2105 0.3415 0.035 Uiso 1 1 calc R . .
H12C H 0.8122 0.2829 0.4077 0.035 Uiso 1 1 calc R . .
C13 C 0.86374(14) 0.31352(15) 0.16477(11) 0.0137(4) Uani 1 1 d . . .
H13 H 0.9176 0.3031 0.2079 0.016 Uiso 1 1 calc R . .
C14 C 0.84674(16) 0.43242(17) 0.15938(13) 0.0205(4) Uani 1 1 d . . .
H14A H 0.9096 0.4665 0.1427 0.031 Uiso 1 1 calc R . .
H14B H 0.8288 0.4595 0.2116 0.031 Uiso 1 1 calc R . .
H14C H 0.7910 0.4473 0.1204 0.031 Uiso 1 1 calc R . .
C15 C 0.91149(17) 0.27489(18) 0.08781(13) 0.0229(5) Uani 1 1 d . . .
H15A H 0.8668 0.2940 0.0419 0.034 Uiso 1 1 calc R . .
H15B H 0.9194 0.1983 0.0899 0.034 Uiso 1 1 calc R . .
H15C H 0.9787 0.3077 0.0826 0.034 Uiso 1 1 calc R . .
C16 C 0.63739(15) 0.28901(17) 0.13865(13) 0.0183(4) Uani 1 1 d . . .
H16 H 0.6367 0.3670 0.1459 0.022 Uiso 1 1 calc R . .
C17 C 0.53718(16) 0.24607(19) 0.17073(15) 0.0256(5) Uani 1 1 d . . .
H17A H 0.4789 0.2805 0.1432 0.038 Uiso 1 1 calc R . .
H17B H 0.5353 0.2602 0.2280 0.038 Uiso 1 1 calc R . .
H17C H 0.5334 0.1701 0.1615 0.038 Uiso 1 1 calc R . .
C18 C 0.64255(19) 0.26748(19) 0.04938(13) 0.0259(5) Uani 1 1 d . . .
H18A H 0.6478 0.1916 0.0404 0.039 Uiso 1 1 calc R . .
H18B H 0.7027 0.3027 0.0286 0.039 Uiso 1 1 calc R . .
H18C H 0.5805 0.2944 0.0219 0.039 Uiso 1 1 calc R . .
C19 C 0.72525(16) 0.02276(16) 0.30710(12) 0.0159(4) Uani 1 1 d . . .
C20 C 0.79307(17) 0.00883(17) 0.37256(13) 0.0197(4) Uani 1 1 d . . .
C21 C 0.76929(19) -0.01624(19) 0.44986(13) 0.0256(5) Uani 1 1 d . . .
H21 H 0.8216 -0.0252 0.4901 0.031 Uiso 1 1 calc R . .
C22 C 0.6672(2) -0.02785(18) 0.46687(14) 0.0289(5) Uani 1 1 d . . .
H22 H 0.6481 -0.0452 0.5193 0.035 Uiso 1 1 calc R . .
C23 C 0.59347(18) -0.01394(19) 0.40675(14) 0.0254(5) Uani 1 1 d . . .
H23 H 0.5228 -0.0206 0.4172 0.030 Uiso 1 1 calc R . .
C24 C 0.62464(16) 0.01004(17) 0.33072(13) 0.0193(4) Uani 1 1 d . . .
C25 C 0.91601(15) 0.05702(18) 0.20698(12) 0.0183(4) Uani 1 1 d . . .
H1A H 0.661(2) 0.054(2) 0.1595(16) 0.038(8) Uiso 1 1 d . . .
H1B H 0.784(2) 0.081(2) 0.0961(16) 0.038(8) Uiso 1 1 d . . .

loop_
_atom_site_aniso_label
_atom_site_aniso_U_11
_atom_site_aniso_U_22
_atom_site_aniso_U_33
_atom_site_aniso_U_23
_atom_site_aniso_U_13
_atom_site_aniso_U_12
Ir1 0.01117(3) 0.00802(3) 0.01381(3) 0.00077(3) 0.00043(2) 0.00057(3)
P1 0.0132(2) 0.0083(2) 0.0195(2) 0.00021(19) 0.00213(18) 0.00082(18)
P2 0.0125(2) 0.0093(2) 0.0142(2) -0.00013(18) 0.00034(17) 0.00066(18)
F1 0.0205(7) 0.0335(8) 0.0232(6) 0.0046(6) -0.0045(5) 0.0033(6)
F2 0.0164(6) 0.0366(8) 0.0298(7) -0.0003(6) 0.0026(5) -0.0045(6)
O1 0.0136(7) 0.0335(10) 0.0391(9) 0.0051(8) -0.0024(6) -0.0021(7)
C1 0.0161(10) 0.0124(10) 0.0240(10) -0.0005(8) 0.0062(8) 0.0021(8)
C2 0.0230(11) 0.0190(11) 0.0251(11) 0.0024(9) 0.0083(9) 0.0015(9)
C3 0.0289(12) 0.0139(11) 0.0407(14) -0.0027(10) 0.0149(10) 0.0035(9)
C4 0.0201(11) 0.0160(11) 0.0345(12) -0.0097(9) -0.0049(9) 0.0007(8)
C5 0.0386(15) 0.0367(15) 0.0274(12) -0.0050(11) -0.0131(10) 0.0032(12)
C6 0.0176(11) 0.0298(14) 0.0536(16) -0.0164(12) -0.0088(10) 0.0009(10)
C7 0.0236(11) 0.0120(10) 0.0322(12) 0.0048(9) 0.0144(9) 0.0024(8)
C8 0.0410(14) 0.0226(13) 0.0283(12) 0.0107(10) 0.0092(10) 0.0111(11)
C9 0.0347(14) 0.0114(12) 0.0601(17) 0.0018(11) 0.0229(12) -0.0022(10)
C10 0.0192(10) 0.0155(10) 0.0184(10) -0.0019(8) 0.0044(8) -0.0023(8)
C11 0.0284(12) 0.0199(12) 0.0292(12) -0.0068(9) 0.0097(9) 0.0015(9)
C12 0.0287(12) 0.0254(13) 0.0156(10) -0.0017(9) -0.0017(8) -0.0037(10)
C13 0.0138(9) 0.0114(10) 0.0160(9) 0.0002(7) 0.0012(7) -0.0017(7)
C14 0.0227(10) 0.0128(11) 0.0262(10) -0.0007(8) 0.0033(8) -0.0030(8)
C15 0.0269(12) 0.0163(11) 0.0262(11) -0.0022(9) 0.0109(9) -0.0029(9)
C16 0.0164(10) 0.0111(10) 0.0271(11) -0.0005(8) -0.0050(8) 0.0012(8)
C17 0.0122(10) 0.0196(12) 0.0446(14) -0.0001(10) -0.0040(9) 0.0012(8)
C18 0.0320(13) 0.0179(12) 0.0269(11) -0.0003(9) -0.0124(9) 0.0035(10)
C19 0.0190(10) 0.0102(9) 0.0187(9) 0.0007(8) 0.0024(7) -0.0012(8)
C20 0.0223(11) 0.0142(10) 0.0228(10) 0.0008(8) 0.0020(8) 0.0012(8)
C21 0.0388(14) 0.0198(11) 0.0181(10) 0.0019(9) 0.0003(9) 0.0037(10)
C22 0.0488(15) 0.0188(12) 0.0200(11) 0.0004(9) 0.0116(10) -0.0015(10)
C23 0.0304(12) 0.0187(11) 0.0280(12) -0.0031(9) 0.0140(9) -0.0061(9)
C24 0.0215(11) 0.0146(10) 0.0222(10) -0.0018(8) 0.0039(8) -0.0022(8)
C25 0.0197(10) 0.0140(10) 0.0210(9) 0.0022(9) -0.0013(7) -0.0015(8)

loop_
_atom_type_symbol
_atom_type_description
_atom_type_scat_dispersion_real
_atom_type_scat_dispersion_imag
_atom_type_scat_source
C C 0.0033 0.0016 'International Tables Vol C Tables 4.2.6.8 and 6.1.1.4'
H H 0.0000 0.0000 'International Tables Vol C Tables 4.2.6.8 and 6.1.1.4'
F F 0.0171 0.0103 'International Tables Vol C Tables 4.2.6.8 and 6.1.1.4'
Ir Ir -1.4442 7.9887 'International Tables Vol C Tables 4.2.6.8 and 6.1.1.4'
O O 0.0106 0.0060 'International Tables Vol C Tables 4.2.6.8 and 6.1.1.4'
P P 0.1023 0.0942 'International Tables Vol C Tables 4.2.6.8 and 6.1.1.4'

loop_
_geom_angle_atom_site_label_1
_geom_angle_atom_site_label_2
_geom_angle_atom_site_label_3
_geom_angle
_geom_angle_site_symmetry_1
_geom_angle_site_symmetry_3
_geom_angle_publ_flag
C25 Ir1 C19 98.54(8) . . ?
C25 Ir1 P1 95.67(7) . . ?
C19 Ir1 P1 94.93(5) . . ?
C25 Ir1 P2 95.62(7) . . ?
C19 Ir1 P2 95.29(5) . . ?
P1 Ir1 P2 163.474(18) . . ?
C25 Ir1 H1A 171.8(10) . . ?
C19 Ir1 H1A 89.5(10) . . ?
P1 Ir1 H1A 81.7(11) . . ?
P2 Ir1 H1A 85.5(11) . . ?
C25 Ir1 H1B 91.3(10) . . ?
C19 Ir1 H1B 170.2(10) . . ?
P1 Ir1 H1B 84.8(10) . . ?
P2 Ir1 H1B 83.0(10) . . ?
H1A Ir1 H1B 80.7(14) . . ?
C4 P1 C1 106.92(10) . . ?
C4 P1 C7 103.35(11) . . ?
C1 P1 C7 104.85(10) . . ?
C4 P1 Ir1 114.92(8) . . ?
C1 P1 Ir1 112.58(7) . . ?
C7 P1 Ir1 113.29(7) . . ?
C16 P2 C10 103.32(10) . . ?
C16 P2 C13 106.83(9) . . ?
C10 P2 C13 104.16(9) . . ?
C16 P2 Ir1 114.14(7) . . ?
C10 P2 Ir1 113.95(7) . . ?
C13 P2 Ir1 113.40(6) . . ?
C3 C1 C2 109.30(17) . . ?
C3 C1 P1 115.40(15) . . ?
C2 C1 P1 114.12(15) . . ?
C3 C1 H1 105.7 . . ?
C2 C1 H1 105.7 . . ?
P1 C1 H1 105.7 . . ?
C1 C2 H2A 109.5 . . ?
C1 C2 H2B 109.5 . . ?
H2A C2 H2B 109.5 . . ?
C1 C2 H2C 109.5 . . ?
H2A C2 H2C 109.5 . . ?
H2B C2 H2C 109.5 . . ?
C1 C3 H3A 109.5 . . ?
C1 C3 H3B 109.5 . . ?
H3A C3 H3B 109.5 . . ?
C1 C3 H3C 109.5 . . ?
H3A C3 H3C 109.5 . . ?
H3B C3 H3C 109.5 . . ?
C5 C4 C6 109.9(2) . . ?
C5 C4 P1 114.30(16) . . ?
C6 C4 P1 110.49(16) . . ?
C5 C4 H4 107.3 . . ?
C6 C4 H4 107.3 . . ?
P1 C4 H4 107.3 . . ?
C4 C5 H5A 109.5 . . ?
C4 C5 H5B 109.5 . . ?
H5A C5 H5B 109.5 . . ?
C4 C5 H5C 109.5 . . ?
H5A C5 H5C 109.5 . . ?
H5B C5 H5C 109.5 . . ?
C4 C6 H6A 109.5 . . ?
C4 C6 H6B 109.5 . . ?
H6A C6 H6B 109.5 . . ?
C4 C6 H6C 109.5 . . ?
H6A C6 H6C 109.5 . . ?
H6B C6 H6C 109.5 . . ?
C8 C7 C9 110.6(2) . . ?
C8 C7 P1 110.69(15) . . ?
C9 C7 P1 118.34(18) . . ?
C8 C7 H7 105.4 . . ?
C9 C7 H7 105.4 . . ?
P1 C7 H7 105.4 . . ?
C7 C8 H8A 109.5 . . ?
C7 C8 H8B 109.5 . . ?
H8A C8 H8B 109.5 . . ?
C7 C8 H8C 109.5 . . ?
H8A C8 H8C 109.5 . . ?
H8B C8 H8C 109.5 . . ?
C7 C9 H9A 109.5 . . ?
C7 C9 H9B 109.5 . . ?
H9A C9 H9B 109.5 . . ?
C7 C9 H9C 109.5 . . ?
H9A C9 H9C 109.5 . . ?
H9B C9 H9C 109.5 . . ?
C11 C10 C12 109.32(18) . . ?
C11 C10 P2 118.90(15) . . ?
C12 C10 P2 110.64(14) . . ?
C11 C10 H10 105.7 . . ?
C12 C10 H10 105.7 . . ?
P2 C10 H10 105.7 . . ?
C10 C11 H11A 109.5 . . ?
C10 C11 H11B 109.5 . . ?
H11A C11 H11B 109.5 . . ?
C10 C11 H11C 109.5 . . ?
H11A C11 H11C 109.5 . . ?
H11B C11 H11C 109.5 . . ?
C10 C12 H12A 109.5 . . ?
C10 C12 H12B 109.5 . . ?
H12A C12 H12B 109.5 . . ?
C10 C12 H12C 109.5 . . ?
H12A C12 H12C 109.5 . . ?
H12B C12 H12C 109.5 . . ?
C14 C13 C15 109.18(17) . . ?
C14 C13 P2 114.44(14) . . ?
C15 C13 P2 115.33(14) . . ?
C14 C13 H13 105.7 . . ?
C15 C13 H13 105.7 . . ?
P2 C13 H13 105.7 . . ?
C13 C14 H14A 109.5 . . ?
C13 C14 H14B 109.5 . . ?
H14A C14 H14B 109.5 . . ?
C13 C14 H14C 109.5 . . ?
H14A C14 H14C 109.5 . . ?
H14B C14 H14C 109.5 . . ?
C13 C15 H15A 109.5 . . ?
C13 C15 H15B 109.5 . . ?
H15A C15 H15B 109.5 . . ?
C13 C15 H15C 109.5 . . ?
H15A C15 H15C 109.5 . . ?
H15B C15 H15C 109.5 . . ?
C18 C16 C17 110.53(18) . . ?
C18 C16 P2 112.86(15) . . ?
C17 C16 P2 111.09(15) . . ?
C18 C16 H16 107.4 . . ?
C17 C16 H16 107.4 . . ?
P2 C16 H16 107.4 . . ?
C16 C17 H17A 109.5 . . ?
C16 C17 H17B 109.5 . . ?
H17A C17 H17B 109.5 . . ?
C16 C17 H17C 109.5 . . ?
H17A C17 H17C 109.5 . . ?
H17B C17 H17C 109.5 . . ?
C16 C18 H18A 109.5 . . ?
C16 C18 H18B 109.5 . . ?
H18A C18 H18B 109.5 . . ?
C16 C18 H18C 109.5 . . ?
H18A C18 H18C 109.5 . . ?
H18B C18 H18C 109.5 . . ?
C24 C19 C20 109.71(19) . . ?
C24 C19 Ir1 125.68(15) . . ?
C20 C19 Ir1 124.59(15) . . ?
F1 C20 C21 113.95(19) . . ?
F1 C20 C19 118.47(18) . . ?
C21 C20 C19 127.5(2) . . ?
C22 C21 C20 118.1(2) . . ?
C22 C21 H21 120.9 . . ?
C20 C21 H21 120.9 . . ?
C23 C22 C21 119.1(2) . . ?
C23 C22 H22 120.4 . . ?
C21 C22 H22 120.4 . . ?
C22 C23 C24 118.7(2) . . ?
C22 C23 H23 120.7 . . ?
C24 C23 H23 120.7 . . ?
F2 C24 C23 114.53(19) . . ?
F2 C24 C19 118.69(18) . . ?
C23 C24 C19 126.8(2) . . ?
O1 C25 Ir1 173.98(18) . . ?

loop_
_geom_bond_atom_site_label_1
_geom_bond_atom_site_label_2
_geom_bond_distance
_geom_bond_site_symmetry_2
_geom_bond_publ_flag
Ir1 C25 1.912(2) . ?
Ir1 C19 2.161(2) . ?
Ir1 P1 2.3337(5) . ?
Ir1 P2 2.3339(5) . ?
Ir1 H1A 1.50(3) . ?
Ir1 H1B 1.58(3) . ?
P1 C4 1.854(2) . ?
P1 C1 1.862(2) . ?
P1 C7 1.869(2) . ?
P2 C16 1.854(2) . ?
P2 C10 1.866(2) . ?
P2 C13 1.8701(19) . ?
F1 C20 1.380(2) . ?
F2 C24 1.374(3) . ?
O1 C25 1.146(2) . ?
C1 C3 1.531(3) . ?
C1 C2 1.540(3) . ?
C1 H1 1.0000 . ?
C2 H2A 0.9800 . ?
C2 H2B 0.9800 . ?
C2 H2C 0.9800 . ?
C3 H3A 0.9800 . ?
C3 H3B 0.9800 . ?
C3 H3C 0.9800 . ?
C4 C5 1.529(4) . ?
C4 C6 1.540(3) . ?
C4 H4 1.0000 . ?
C5 H5A 0.9800 . ?
C5 H5B 0.9800 . ?
C5 H5C 0.9800 . ?
C6 H6A 0.9800 . ?
C6 H6B 0.9800 . ?
C6 H6C 0.9800 . ?
C7 C8 1.537(3) . ?
C7 C9 1.542(3) . ?
C7 H7 1.0000 . ?
C8 H8A 0.9800 . ?
C8 H8B 0.9800 . ?
C8 H8C 0.9800 . ?
C9 H9A 0.9800 . ?
C9 H9B 0.9800 . ?
C9 H9C 0.9800 . ?
C10 C11 1.533(3) . ?
C10 C12 1.536(3) . ?
C10 H10 1.0000 . ?
C11 H11A 0.9800 . ?
C11 H11B 0.9800 . ?
C11 H11C 0.9800 . ?
C12 H12A 0.9800 . ?
C12 H12B 0.9800 . ?
C12 H12C 0.9800 . ?
C13 C14 1.531(3) . ?
C13 C15 1.538(3) . ?
C13 H13 1.0000 . ?
C14 H14A 0.9800 . ?
C14 H14B 0.9800 . ?
C14 H14C 0.9800 . ?
C15 H15A 0.9800 . ?
C15 H15B 0.9800 . ?
C15 H15C 0.9800 . ?
C16 C18 1.529(3) . ?
C16 C17 1.535(3) . ?
C16 H16 1.0000 . ?
C17 H17A 0.9800 . ?
C17 H17B 0.9800 . ?
C17 H17C 0.9800 . ?
C18 H18A 0.9800 . ?
C18 H18B 0.9800 . ?
C18 H18C 0.9800 . ?
C19 C24 1.397(3) . ?
C19 C20 1.397(3) . ?
C20 C21 1.384(3) . ?
C21 C22 1.383(3) . ?
C21 H21 0.9500 . ?
C22 C23 1.381(4) . ?
C22 H22 0.9500 . ?
C23 C24 1.389(3) . ?
C23 H23 0.9500 . ?
